data_1575439
loop_
_publ_author_name
'Eren, Noga'
'Svecova, Renata'
'Fadaei-Tirani, Farzaneh'
'Scopelliti, Rosario'
'Severin, Kay'

_publ_section_title
;
 The constitutional dynamic chemistry of
 Au<sub>3</sub>(pyrazolate)<sub>3</sub> complexes.
;
_journal_issue 34
_journal_name_full 'Dalton transactions (Cambridge, England : 2003)'
_journal_page_first 12818
_journal_page_last 12823
_journal_paper_doi 10.1039/d5dt01613d
_journal_volume 54
_journal_year 2025
_chemical_formula_moiety 'C25 H25 Au3 N6'
_chemical_formula_sum 'C25 H25 Au3 N6'
_chemical_formula_weight 1000.41
_space_group_crystal_system triclinic
_space_group_IT_number 2
_space_group_name_Hall '-P 1'
_space_group_name_H-M_alt 'P -1'
_atom_sites_solution_hydrogens geom
_atom_sites_solution_primary dual
_atom_sites_solution_secondary difmap
_audit_creation_date 2025-05-05
_audit_creation_method
;
Olex2 1.5
(compiled 2025.04.05 svn.rf049d14d for OlexSys, GUI svn.r7224)
;
_audit_update_record
;
2025-05-23 deposited with the CCDC.	2025-08-05 downloaded from the CCDC.
;
_cell_angle_alpha 67.717(4)
_cell_angle_beta 89.145(3)
_cell_angle_gamma 79.040(4)
_cell_formula_units_Z 2
_cell_length_a 7.6879(3)
_cell_length_b 12.9988(6)
_cell_length_c 13.7279(5)
_cell_measurement_reflns_used 6210
_cell_measurement_temperature 229.99(10)
_cell_measurement_theta_max 74.3670
_cell_measurement_theta_min 3.4470
_cell_volume 1243.80(10)
_computing_cell_refinement 'CrysAlisPro 1.171.42.90a (Rigaku OD, 2023)'
_computing_data_collection 'CrysAlisPro 1.171.42.90a (Rigaku OD, 2023)'
_computing_data_reduction 'CrysAlisPro 1.171.42.90a (Rigaku OD, 2023)'
_computing_molecular_graphics 'Olex2 1.5 (Dolomanov et al., 2009)'
_computing_publication_material 'Olex2 1.5 (Dolomanov et al., 2009)'
_computing_structure_refinement 'ShelXL 2019/3 (Sheldrick, 2015)'
_computing_structure_solution 'ShelXT 2018/2 (Sheldrick, 2015)'
_diffrn_ambient_environment N~2~
_diffrn_ambient_temperature 229.99(10)
_diffrn_detector 'Hybrid Pixel Array Detector'
_diffrn_detector_area_resol_mean 10.0000
_diffrn_detector_type 'HyPix-Arc 150'
_diffrn_measured_fraction_theta_full 0.992
_diffrn_measured_fraction_theta_max 0.951
_diffrn_measurement_details
;
List of Runs (angles in degrees, time in seconds):

  # Type    Start    End  Width  t~exp~   \w     \q     \k     \f   Frames
#--------------------------------------------------------------------------
  1  \w    -64.00 -26.00   0.50    1.00    --  -66.84 125.00  60.00   76
  2  \w    -56.00 -28.00   0.50    1.00    --  -69.31 125.00   0.00   56
  3  \w    -88.00 -62.00   0.50    1.00    --  -69.31 125.00   0.00   52
  4  \w   -105.00 -58.00   0.50    1.00    --  -74.78 130.00 -33.07   94
  5  \w   -104.00 -73.00   0.50    1.00    --  -66.84   0.00 -90.00   62
  6  \w   -107.00 -82.00   0.50    1.00    --  -69.31   0.00  30.00   50
  7  \w    -99.00 -72.00   0.50    1.00    --  -66.84   0.00 120.00   54
  8  \w     35.00 100.00   0.50    1.00    --   66.21  15.00  60.00  130
  9  \w     42.00 102.00   0.50    1.00    --   66.21  15.00   0.00  120
 10  \w     47.00  81.00   0.50    1.00    --   78.10  15.00 -30.00   68
 11  \w     85.00 113.00   0.50    1.00    --   78.10  15.00 -30.00   56
 12  \w     77.00 114.00   0.50    1.00    --   69.48  15.00 -90.00   74
 13  \w     43.00  74.00   0.50    1.00    --   69.48  15.00 -90.00   62
 14  \w     51.00 118.00   0.50    1.00    --   78.10  15.00-150.00  134
 15  \w     64.00  90.00   0.50    1.00    --   78.10  15.00 -90.00   52
 16  \w     50.00 109.00   0.50    1.00    --   78.10  15.00  90.00  118
 17  \w     53.00  95.00   0.50    1.00    --   78.10  15.00 150.00   84
 18  \w     34.00  75.00   0.50    1.00    --   69.48 -95.00  90.00   82
 19  \w     29.00  55.00   0.50    1.00    --   69.48-125.00  30.00   52
 20  \w     42.00  96.00   0.50    1.00    --   69.48-125.00 -30.00  108
 21  \w     79.00 105.00   0.50    1.00    --   74.78-130.00-159.52   52
 22  \w     36.00  96.00   0.50    1.00    --   69.48-125.00-120.00  120
 23  \w     43.00 105.00   0.50    1.00    --   78.10-125.00-150.00  124
 24  \w     37.00  64.00   0.50    1.00    --   78.10-125.00 -60.00   54
 25  \w     58.00 105.00   0.50    1.00    --   78.10-125.00 -90.00   94
 26  \w     80.00 105.00   0.50    1.00    --   78.10-125.00   0.00   50
 27  \w     78.00 103.00   0.50    1.00    --   78.10-125.00 -60.00   50
 28  \w     39.00  72.00   0.50    1.00    --   78.10-125.00   0.00   66
 29  \w     49.00  75.00   0.50    1.00    --   69.48 -95.00 -60.00   52
 30  \w     33.00  71.00   0.50    1.00    --   69.48 -95.00   0.00   76
 31  \w     41.00 105.00   0.50    1.00    --   78.10-125.00  90.00  128
 32  \w     68.00 105.00   0.50    1.00    --   78.10-125.00 150.00   74
 33  \w     35.00  65.00   0.50    1.00    --   69.48 -95.00 150.00   60
 34  \w     42.00  67.00   0.50    1.00    --   78.10 -95.00  90.00   50
 35  \w     46.00  71.00   0.50    1.00    --   78.10 -95.00 -30.00   50
 36  \w     36.00  67.00   0.50    1.00    --   66.21 -95.00-120.00   62
;
_diffrn_measurement_device 'four-circle diffractometer'
_diffrn_measurement_device_type 'XtaLAB Synergy R, DW system, HyPix-Arc 150'
_diffrn_measurement_method '\w scans'
_diffrn_orient_matrix_type 'CrysAlisPro convention (1999,Acta A55,543-557)'
_diffrn_orient_matrix_UB_11 -0.1501435000
_diffrn_orient_matrix_UB_12 0.0253169000
_diffrn_orient_matrix_UB_13 0.0681705000
_diffrn_orient_matrix_UB_21 -0.0593602000
_diffrn_orient_matrix_UB_22 -0.1107915000
_diffrn_orient_matrix_UB_23 0.0123641000
_diffrn_orient_matrix_UB_31 0.1255410000
_diffrn_orient_matrix_UB_32 -0.0645596000
_diffrn_orient_matrix_UB_33 0.0998331000
_diffrn_radiation_monochromator mirror
_diffrn_radiation_probe x-ray
_diffrn_radiation_type 'Cu K\a'
_diffrn_radiation_wavelength 1.54184
_diffrn_reflns_av_R_equivalents 0.0373
_diffrn_reflns_av_unetI/netI 0.0436
_diffrn_reflns_Laue_measured_fraction_full 0.992
_diffrn_reflns_Laue_measured_fraction_max 0.951
_diffrn_reflns_limit_h_max 9
_diffrn_reflns_limit_h_min -9
_diffrn_reflns_limit_k_max 16
_diffrn_reflns_limit_k_min -15
_diffrn_reflns_limit_l_max 16
_diffrn_reflns_limit_l_min -15
_diffrn_reflns_number 14885
_diffrn_reflns_point_group_measured_fraction_full 0.992
_diffrn_reflns_point_group_measured_fraction_max 0.951
_diffrn_reflns_theta_full 67.684
_diffrn_reflns_theta_max 74.670
_diffrn_reflns_theta_min 3.486
_diffrn_source 'Rotating-anode X-ray tube'
_diffrn_source_type 'Rigaku (Cu) X-ray Source'
_exptl_absorpt_coefficient_mu 32.803
_exptl_absorpt_correction_T_max 0.846
_exptl_absorpt_correction_T_min 0.145
_exptl_absorpt_correction_type gaussian
_exptl_absorpt_process_details
;
CrysAlisPro 1.171.42.90a (Rigaku Oxford Diffraction, 2023)
Numerical absorption correction based on Gaussian integration over
a multifaceted crystal model.
Empirical absorption correction using spherical harmonics
as implemented in SCALE3 ABSPACK scaling algorithm
;
_exptl_crystal_colour colourless
_exptl_crystal_colour_primary colourless
_exptl_crystal_density_diffrn 2.671
_exptl_crystal_description needle
_exptl_crystal_F_000 908
_exptl_crystal_size_max 0.17
_exptl_crystal_size_mid 0.02
_exptl_crystal_size_min 0.01
_refine_diff_density_max 2.040
_refine_diff_density_min -1.627
_refine_diff_density_rms 0.236
_refine_ls_extinction_method none
_refine_ls_goodness_of_fit_ref 1.047
_refine_ls_hydrogen_treatment constr
_refine_ls_matrix_type full
_refine_ls_number_parameters 311
_refine_ls_number_reflns 4860
_refine_ls_number_restraints 0
_refine_ls_restrained_S_all 1.047
_refine_ls_R_factor_all 0.0516
_refine_ls_R_factor_gt 0.0380
_refine_ls_shift/su_max 0.000
_refine_ls_shift/su_mean 0.000
_refine_ls_structure_factor_coef Fsqd
_refine_ls_weighting_details 'w=1/[\s^2^(Fo^2^)+(0.0588P)^2^+1.1251P] where P=(Fo^2^+2Fc^2^)/3'
_refine_ls_weighting_scheme calc
_refine_ls_wR_factor_gt 0.0959
_refine_ls_wR_factor_ref 0.1015
_reflns_Friedel_coverage 0.000
_reflns_number_gt 3944
_reflns_number_total 4860
_reflns_threshold_expression 'I > 2\s(I)'
_cod_data_source_file d5dt01613d2.cif
_cod_data_source_block rs-37-1
_cod_depositor_comments
;
The following automatic conversions were performed:

data item '_exptl_absorpt_correction_type' value 'Gaussian' was
changed to 'gaussian' in accordance with the
/home/data/users/saulius/crontab/automatic-downloads/rss-feeds/RSC/lib/dictionaries/cif_core.dic
dictionary named 'cif_core.dic' version 2.4.2 last updated on
2011-04-26.

Automatic conversion script
Id: cif_fix_values 8170 2020-07-09 18:12:32Z antanas 

 Adding full bibliography for 1575436--1575439.cif.
;
_cod_database_code 1575439
_shelx_shelxl_version_number 2019/3
_audit_contact_author 'Farzaneh Fadaei Tirani'
_chemical_oxdiff_formula 'C25 H25 Au3 N6'
_shelx_space_group_comment
;
The symmetry employed for this shelxl refinement is uniquely defined
by the following loop, which should always be used as a source of
symmetry information in preference to the above space-group names.
They are only intended as comments.
;
_shelx_estimated_absorpt_t_max 0.735
_shelx_estimated_absorpt_t_min 0.072
_olex2_refinement_description
;
1. Fixed Uiso
 At 1.2 times of:
  All C(H) groups
 At 1.5 times of:
  All C(H,H,H) groups
2.a Aromatic/amide H refined with riding coordinates:
 C2(H2), C7(H7), C10(H10), C11(H11), C12(H12), C13(H13), C14(H14), C16(H16),
 C17(H17), C18(H18), C19(H19), C20(H20), C22(H22)
2.b Idealised Me refined as rotating group:
 C4(H4A,H4B,H4C), C5(H5A,H5B,H5C), C24(H24A,H24B,H24C), C25(H25A,H25B,H25C)
;
_olex2_submission_special_instructions 'No special instructions were received'
_oxdiff_exptl_absorpt_empirical_details
;
Empirical correction (ABSPACK) includes:
- Absorption correction using spherical harmonics
- Frame scaling
- Detector area scaling
- B-factor correction
;
_oxdiff_exptl_absorpt_empirical_full_max 1.877
_oxdiff_exptl_absorpt_empirical_full_min 0.524

loop_
_space_group_symop_operation_xyz
'x, y, z'
'-x, -y, -z'

loop_
_atom_site_label
_atom_site_type_symbol
_atom_site_fract_x
_atom_site_fract_y
_atom_site_fract_z
_atom_site_U_iso_or_equiv
_atom_site_adp_type
_atom_site_occupancy
_atom_site_site_symmetry_order
_atom_site_calc_flag
_atom_site_refinement_flags_posn
_atom_site_refinement_flags_adp
_atom_site_refinement_flags_occupancy
_atom_site_disorder_assembly
_atom_site_disorder_group
Au1 Au 0.24971(5) 0.49505(3) 0.39809(3) 0.03469(12) Uani 1 1 d . . . . .
Au2 Au 0.16872(5) 0.36950(3) 0.65397(3) 0.03158(12) Uani 1 1 d . . . . .
Au3 Au 0.31709(5) 0.60954(3) 0.57384(3) 0.03120(12) Uani 1 1 d . . . . .
N1 N 0.1723(10) 0.3452(7) 0.4495(6) 0.0365(18) Uani 1 1 d . . . . .
N2 N 0.1373(11) 0.2967(7) 0.5528(6) 0.0355(17) Uani 1 1 d . . . . .
N3 N 0.2126(10) 0.4364(7) 0.7601(5) 0.0337(17) Uani 1 1 d . . . . .
N4 N 0.2651(10) 0.5374(6) 0.7258(5) 0.0312(16) Uani 1 1 d . . . . .
N5 N 0.3587(9) 0.6903(6) 0.4214(5) 0.0289(16) Uani 1 1 d . . . . .
N6 N 0.3272(10) 0.6445(7) 0.3493(5) 0.0350(17) Uani 1 1 d . . . . .
C1 C 0.1493(12) 0.2761(9) 0.4008(8) 0.040(2) Uani 1 1 d . . . . .
C2 C 0.0989(11) 0.1825(9) 0.4724(7) 0.037(2) Uani 1 1 d . . . . .
H2 H 0.071601 0.121001 0.459696 0.045 Uiso 1 1 calc R U . . .
C3 C 0.0959(13) 0.1965(9) 0.5690(8) 0.042(2) Uani 1 1 d . . . . .
C4 C 0.1798(15) 0.3072(11) 0.2842(8) 0.056(3) Uani 1 1 d . . . . .
H4A H 0.077098 0.360871 0.242389 0.084 Uiso 1 1 calc R U . . .
H4B H 0.197788 0.239319 0.268467 0.084 Uiso 1 1 calc R U . . .
H4C H 0.284018 0.341075 0.267504 0.084 Uiso 1 1 calc R U . . .
C5 C 0.0516(15) 0.1221(9) 0.6763(9) 0.049(3) Uani 1 1 d . . . . .
H5A H 0.160118 0.083884 0.720574 0.074 Uiso 1 1 calc R U . . .
H5B H -0.009778 0.066069 0.669845 0.074 Uiso 1 1 calc R U . . .
H5C H -0.024190 0.168121 0.707765 0.074 Uiso 1 1 calc R U . . .
C6 C 0.1935(12) 0.4018(8) 0.8653(7) 0.033(2) Uani 1 1 d . . . . .
C7 C 0.2312(13) 0.4847(8) 0.8980(7) 0.037(2) Uani 1 1 d . . . . .
H7 H 0.226545 0.484017 0.966717 0.045 Uiso 1 1 calc R U . . .
C8 C 0.2764(12) 0.5673(8) 0.8105(7) 0.0319(19) Uani 1 1 d . . . . .
C9 C 0.1533(13) 0.2894(8) 0.9306(7) 0.036(2) Uani 1 1 d . . . . .
C10 C 0.0609(14) 0.2771(9) 1.0193(6) 0.042(2) Uani 1 1 d . . . . .
H10 H 0.014075 0.341256 1.034425 0.050 Uiso 1 1 calc R U . . .
C11 C 0.0354(15) 0.1702(10) 1.0875(8) 0.048(3) Uani 1 1 d . . . . .
H11 H -0.028435 0.162806 1.147943 0.058 Uiso 1 1 calc R U . . .
C12 C 0.1037(16) 0.0761(10) 1.0661(9) 0.055(3) Uani 1 1 d . . . . .
H12 H 0.088033 0.004141 1.112434 0.066 Uiso 1 1 calc R U . . .
C13 C 0.1948(16) 0.0867(9) 0.9770(8) 0.051(3) Uani 1 1 d . . . . .
H13 H 0.240448 0.022243 0.962117 0.061 Uiso 1 1 calc R U . . .
C14 C 0.2195(14) 0.1938(8) 0.9085(7) 0.043(2) Uani 1 1 d . . . . .
H14 H 0.281154 0.201151 0.847305 0.052 Uiso 1 1 calc R U . . .
C15 C 0.3304(13) 0.6718(8) 0.8023(7) 0.035(2) Uani 1 1 d . . . . .
C16 C 0.4163(13) 0.6768(8) 0.8892(7) 0.038(2) Uani 1 1 d . . . . .
H16 H 0.439382 0.612450 0.952548 0.046 Uiso 1 1 calc R U . . .
C17 C 0.4685(15) 0.7772(9) 0.8826(8) 0.049(3) Uani 1 1 d . . . . .
H17 H 0.523739 0.779459 0.942211 0.059 Uiso 1 1 calc R U . . .
C18 C 0.4404(15) 0.8709(9) 0.7916(8) 0.048(3) Uani 1 1 d . . . . .
H18 H 0.478764 0.936717 0.787943 0.058 Uiso 1 1 calc R U . . .
C19 C 0.3533(15) 0.8691(9) 0.7024(8) 0.047(3) Uani 1 1 d . . . . .
H19 H 0.334372 0.933529 0.639035 0.056 Uiso 1 1 calc R U . . .
C20 C 0.2956(14) 0.7713(9) 0.7089(7) 0.041(2) Uani 1 1 d . . . . .
H20 H 0.232892 0.771428 0.650590 0.049 Uiso 1 1 calc R U . . .
C21 C 0.3994(12) 0.7904(8) 0.3695(7) 0.037(2) Uani 1 1 d . . . . .
C22 C 0.3967(12) 0.8120(10) 0.2651(7) 0.043(2) Uani 1 1 d . . . . .
H22 H 0.418714 0.877810 0.210871 0.052 Uiso 1 1 calc R U . . .
C23 C 0.3550(12) 0.7172(9) 0.2540(7) 0.037(2) Uani 1 1 d . . . . .
C24 C 0.4301(16) 0.8649(10) 0.4254(9) 0.056(3) Uani 1 1 d . . . . .
H24A H 0.318079 0.912157 0.428902 0.084 Uiso 1 1 calc R U . . .
H24B H 0.511379 0.912636 0.387367 0.084 Uiso 1 1 calc R U . . .
H24C H 0.480674 0.818130 0.496349 0.084 Uiso 1 1 calc R U . . .
C25 C 0.3277(14) 0.6925(10) 0.1562(7) 0.049(3) Uani 1 1 d . . . . .
H25A H 0.440220 0.656592 0.139441 0.073 Uiso 1 1 calc R U . . .
H25B H 0.281354 0.762909 0.097378 0.073 Uiso 1 1 calc R U . . .
H25C H 0.244045 0.642148 0.169343 0.073 Uiso 1 1 calc R U . . .

loop_
_atom_site_aniso_label
_atom_site_aniso_U_11
_atom_site_aniso_U_22
_atom_site_aniso_U_33
_atom_site_aniso_U_23
_atom_site_aniso_U_13
_atom_site_aniso_U_12
Au1 0.0365(2) 0.0397(2) 0.0264(2) -0.01275(17) -0.00069(15) -0.00387(17)
Au2 0.0366(2) 0.0346(2) 0.02467(19) -0.01316(15) -0.00025(14) -0.00575(16)
Au3 0.0358(2) 0.0332(2) 0.02187(18) -0.00808(15) -0.00008(14) -0.00562(16)
N1 0.033(4) 0.045(5) 0.031(4) -0.015(4) -0.007(3) -0.002(4)
N2 0.045(5) 0.040(4) 0.027(4) -0.019(3) -0.001(3) -0.008(4)
N3 0.033(4) 0.037(4) 0.029(4) -0.009(3) 0.007(3) -0.009(3)
N4 0.033(4) 0.035(4) 0.026(4) -0.015(3) -0.002(3) -0.002(3)
N5 0.033(4) 0.035(4) 0.019(3) -0.011(3) 0.003(3) -0.004(3)
N6 0.031(4) 0.047(5) 0.029(4) -0.018(4) -0.003(3) -0.003(4)
C1 0.028(5) 0.055(6) 0.046(6) -0.030(5) -0.007(4) -0.006(5)
C2 0.016(4) 0.055(6) 0.051(6) -0.034(5) -0.006(4) -0.003(4)
C3 0.030(5) 0.039(6) 0.052(6) -0.018(5) -0.008(4) 0.006(4)
C4 0.059(7) 0.084(9) 0.036(6) -0.041(6) -0.001(5) -0.002(6)
C5 0.045(6) 0.042(6) 0.060(7) -0.020(5) 0.000(5) -0.006(5)
C6 0.030(5) 0.041(5) 0.030(4) -0.018(4) -0.002(4) 0.000(4)
C7 0.046(6) 0.041(5) 0.024(4) -0.012(4) -0.005(4) -0.005(5)
C8 0.029(5) 0.037(5) 0.028(4) -0.010(4) -0.006(3) -0.006(4)
C9 0.038(5) 0.038(5) 0.026(4) -0.005(4) 0.000(4) -0.008(4)
C10 0.057(7) 0.050(6) 0.020(4) -0.013(4) 0.003(4) -0.015(5)
C11 0.055(7) 0.055(7) 0.034(5) -0.015(5) 0.008(5) -0.015(6)
C12 0.059(7) 0.049(7) 0.048(6) -0.005(5) -0.001(5) -0.017(6)
C13 0.068(8) 0.037(6) 0.046(6) -0.012(5) 0.007(5) -0.015(5)
C14 0.063(7) 0.041(6) 0.031(5) -0.016(4) 0.007(4) -0.018(5)
C15 0.041(6) 0.043(5) 0.027(4) -0.019(4) -0.001(4) -0.007(4)
C16 0.049(6) 0.033(5) 0.033(5) -0.015(4) 0.004(4) -0.007(4)
C17 0.058(7) 0.048(6) 0.046(6) -0.019(5) -0.005(5) -0.016(6)
C18 0.059(7) 0.048(6) 0.044(6) -0.022(5) 0.008(5) -0.019(5)
C19 0.061(7) 0.037(6) 0.039(5) -0.012(5) 0.003(5) -0.008(5)
C20 0.053(6) 0.043(6) 0.027(5) -0.014(4) -0.004(4) -0.009(5)
C21 0.029(5) 0.035(5) 0.034(5) -0.003(4) 0.003(4) -0.002(4)
C22 0.030(5) 0.055(7) 0.034(5) -0.007(5) 0.011(4) -0.006(5)
C23 0.034(5) 0.049(6) 0.022(4) -0.008(4) 0.000(4) -0.001(4)
C24 0.068(8) 0.051(7) 0.052(7) -0.016(6) 0.010(6) -0.029(6)
C25 0.045(6) 0.073(8) 0.032(5) -0.026(5) 0.006(4) -0.008(6)

loop_
_atom_type_symbol
_atom_type_description
_atom_type_scat_dispersion_real
_atom_type_scat_dispersion_imag
_atom_type_scat_source
C C 0.0181 0.0091 'International Tables Vol C Tables 4.2.6.8 and 6.1.1.4'
H H 0.0000 0.0000 'International Tables Vol C Tables 4.2.6.8 and 6.1.1.4'
Au Au -4.4197 7.2980 'International Tables Vol C Tables 4.2.6.8 and 6.1.1.4'
N N 0.0311 0.0180 'International Tables Vol C Tables 4.2.6.8 and 6.1.1.4'

loop_
_exptl_crystal_face_index_h
_exptl_crystal_face_index_k
_exptl_crystal_face_index_l
_exptl_crystal_face_perp_dist
0 -1 0 0.0068
0 1 0 0.0068
0 0 1 0.0068
0 0 -1 0.0068
1 0 0 0.0832
-1 0 0 0.0832
0 1 1 0.0060
0 -1 -1 0.0060

loop_
_geom_angle_atom_site_label_1
_geom_angle_atom_site_label_2
_geom_angle_atom_site_label_3
_geom_angle
_geom_angle_site_symmetry_1
_geom_angle_site_symmetry_3
_geom_angle_publ_flag
Au2 Au1 Au2 89.826(14) 2_566 . ?
Au2 Au1 Au3 172.294(16) 2_566 2_666 ?
Au2 Au1 Au3 92.169(14) 2_566 . ?
Au3 Au1 Au2 96.426(13) 2_666 . ?
Au3 Au1 Au2 58.827(11) . . ?
Au3 Au1 Au3 87.250(14) 2_666 . ?
N1 Au1 Au2 90.5(2) . 2_566 ?
N1 Au1 Au2 60.1(2) . . ?
N1 Au1 Au3 118.8(2) . . ?
N1 Au1 Au3 96.5(2) . 2_666 ?
N6 Au1 Au2 118.9(2) . . ?
N6 Au1 Au2 89.6(2) . 2_566 ?
N6 Au1 Au3 83.4(2) . 2_666 ?
N6 Au1 Au3 60.18(19) . . ?
N6 Au1 N1 179.0(3) . . ?
Au1 Au2 Au1 90.174(14) 2_566 . ?
Au1 Au2 Au3 92.386(14) 2_566 . ?
Au3 Au2 Au1 60.572(12) . . ?
N2 Au2 Au1 90.0(2) . 2_566 ?
N2 Au2 Au1 59.6(2) . . ?
N2 Au2 Au3 120.1(2) . . ?
N2 Au2 N3 176.8(3) . . ?
N3 Au2 Au1 93.0(2) . 2_566 ?
N3 Au2 Au1 121.3(2) . . ?
N3 Au2 Au3 60.8(2) . . ?
Au1 Au3 Au1 92.750(13) 2_666 . ?
Au2 Au3 Au1 60.601(12) . . ?
Au2 Au3 Au1 99.370(15) . 2_666 ?
N4 Au3 Au1 97.4(2) . 2_666 ?
N4 Au3 Au1 121.6(2) . . ?
N4 Au3 Au2 61.0(2) . . ?
N5 Au3 Au1 60.3(2) . . ?
N5 Au3 Au1 85.3(2) . 2_666 ?
N5 Au3 Au2 120.8(2) . . ?
N5 Au3 N4 176.5(3) . . ?
N2 N1 Au1 119.1(6) . . ?
C1 N1 Au1 132.1(7) . . ?
C1 N1 N2 108.8(8) . . ?
N1 N2 Au2 121.2(6) . . ?
C3 N2 Au2 130.4(7) . . ?
C3 N2 N1 108.2(8) . . ?
N4 N3 Au2 118.8(5) . . ?
N4 N3 C6 108.8(7) . . ?
C6 N3 Au2 132.3(6) . . ?
N3 N4 Au3 119.2(5) . . ?
N3 N4 C8 107.8(7) . . ?
C8 N4 Au3 133.0(6) . . ?
N6 N5 Au3 119.6(6) . . ?
C21 N5 Au3 131.9(6) . . ?
C21 N5 N6 108.2(7) . . ?
N5 N6 Au1 119.9(5) . . ?
C23 N6 Au1 132.5(6) . . ?
C23 N6 N5 107.5(8) . . ?
N1 C1 C2 108.7(9) . . ?
N1 C1 C4 121.1(10) . . ?
C2 C1 C4 130.2(9) . . ?
C1 C2 H2 126.9 . . ?
C1 C2 C3 106.1(9) . . ?
C3 C2 H2 126.9 . . ?
N2 C3 C2 108.2(9) . . ?
N2 C3 C5 120.7(9) . . ?
C2 C3 C5 131.1(10) . . ?
C1 C4 H4A 109.5 . . ?
C1 C4 H4B 109.5 . . ?
C1 C4 H4C 109.5 . . ?
H4A C4 H4B 109.5 . . ?
H4A C4 H4C 109.5 . . ?
H4B C4 H4C 109.5 . . ?
C3 C5 H5A 109.5 . . ?
C3 C5 H5B 109.5 . . ?
C3 C5 H5C 109.5 . . ?
H5A C5 H5B 109.5 . . ?
H5A C5 H5C 109.5 . . ?
H5B C5 H5C 109.5 . . ?
N3 C6 C7 108.1(8) . . ?
N3 C6 C9 123.2(8) . . ?
C7 C6 C9 128.5(8) . . ?
C6 C7 H7 126.8 . . ?
C8 C7 C6 106.4(8) . . ?
C8 C7 H7 126.8 . . ?
N4 C8 C15 122.7(8) . . ?
C7 C8 N4 108.8(8) . . ?
C7 C8 C15 128.5(8) . . ?
C10 C9 C6 119.7(9) . . ?
C10 C9 C14 118.9(9) . . ?
C14 C9 C6 121.3(8) . . ?
C9 C10 H10 119.6 . . ?
C9 C10 C11 120.8(10) . . ?
C11 C10 H10 119.6 . . ?
C10 C11 H11 120.1 . . ?
C12 C11 C10 119.9(10) . . ?
C12 C11 H11 120.1 . . ?
C11 C12 H12 119.9 . . ?
C11 C12 C13 120.2(11) . . ?
C13 C12 H12 119.9 . . ?
C12 C13 H13 120.1 . . ?
C12 C13 C14 119.9(11) . . ?
C14 C13 H13 120.1 . . ?
C9 C14 C13 120.3(9) . . ?
C9 C14 H14 119.9 . . ?
C13 C14 H14 119.9 . . ?
C16 C15 C8 120.0(8) . . ?
C16 C15 C20 117.8(9) . . ?
C20 C15 C8 122.2(8) . . ?
C15 C16 H16 119.7 . . ?
C15 C16 C17 120.7(9) . . ?
C17 C16 H16 119.7 . . ?
C16 C17 H17 119.4 . . ?
C18 C17 C16 121.1(9) . . ?
C18 C17 H17 119.4 . . ?
C17 C18 H18 120.1 . . ?
C17 C18 C19 119.8(10) . . ?
C19 C18 H18 120.1 . . ?
C18 C19 H19 120.2 . . ?
C20 C19 C18 119.7(9) . . ?
C20 C19 H19 120.2 . . ?
C15 C20 H20 119.6 . . ?
C19 C20 C15 120.9(9) . . ?
C19 C20 H20 119.6 . . ?
N5 C21 C22 109.7(9) . . ?
N5 C21 C24 121.1(8) . . ?
C22 C21 C24 129.1(10) . . ?
C21 C22 H22 126.9 . . ?
C21 C22 C23 106.3(9) . . ?
C23 C22 H22 126.9 . . ?
N6 C23 C22 108.2(8) . . ?
N6 C23 C25 120.7(9) . . ?
C22 C23 C25 131.0(9) . . ?
C21 C24 H24A 109.5 . . ?
C21 C24 H24B 109.5 . . ?
C21 C24 H24C 109.5 . . ?
H24A C24 H24B 109.5 . . ?
H24A C24 H24C 109.5 . . ?
H24B C24 H24C 109.5 . . ?
C23 C25 H25A 109.5 . . ?
C23 C25 H25B 109.5 . . ?
C23 C25 H25C 109.5 . . ?
H25A C25 H25B 109.5 . . ?
H25A C25 H25C 109.5 . . ?
H25B C25 H25C 109.5 . . ?

loop_
_geom_bond_atom_site_label_1
_geom_bond_atom_site_label_2
_geom_bond_distance
_geom_bond_site_symmetry_2
_geom_bond_publ_flag
Au1 Au2 3.3045(6) 2_566 ?
Au1 Au2 3.3710(5) . ?
Au1 Au3 3.3700(5) . ?
Au1 Au3 3.3178(5) 2_666 ?
Au1 N1 2.008(8) . ?
Au1 N6 2.004(8) . ?
Au2 Au3 3.3106(6) . ?
Au2 N2 1.994(7) . ?
Au2 N3 2.020(7) . ?
Au3 N4 2.006(7) . ?
Au3 N5 2.006(7) . ?
N1 N2 1.362(10) . ?
N1 C1 1.344(12) . ?
N2 C3 1.336(13) . ?
N3 N4 1.354(10) . ?
N3 C6 1.355(11) . ?
N4 C8 1.369(11) . ?
N5 N6 1.379(9) . ?
N5 C21 1.321(12) . ?
N6 C23 1.335(11) . ?
C1 C2 1.363(14) . ?
C1 C4 1.521(13) . ?
C2 H2 0.9400 . ?
C2 C3 1.405(13) . ?
C3 C5 1.500(15) . ?
C4 H4A 0.9700 . ?
C4 H4B 0.9700 . ?
C4 H4C 0.9700 . ?
C5 H5A 0.9700 . ?
C5 H5B 0.9700 . ?
C5 H5C 0.9700 . ?
C6 C7 1.392(13) . ?
C6 C9 1.485(13) . ?
C7 H7 0.9400 . ?
C7 C8 1.367(13) . ?
C8 C15 1.457(13) . ?
C9 C10 1.372(13) . ?
C9 C14 1.392(14) . ?
C10 H10 0.9400 . ?
C10 C11 1.399(14) . ?
C11 H11 0.9400 . ?
C11 C12 1.372(16) . ?
C12 H12 0.9400 . ?
C12 C13 1.374(15) . ?
C13 H13 0.9400 . ?
C13 C14 1.400(13) . ?
C14 H14 0.9400 . ?
C15 C16 1.401(12) . ?
C15 C20 1.418(13) . ?
C16 H16 0.9400 . ?
C16 C17 1.408(13) . ?
C17 H17 0.9400 . ?
C17 C18 1.358(14) . ?
C18 H18 0.9400 . ?
C18 C19 1.415(14) . ?
C19 H19 0.9400 . ?
C19 C20 1.396(14) . ?
C20 H20 0.9400 . ?
C21 C22 1.351(13) . ?
C21 C24 1.496(15) . ?
C22 H22 0.9400 . ?
C22 C23 1.392(15) . ?
C23 C25 1.521(13) . ?
C24 H24A 0.9700 . ?
C24 H24B 0.9700 . ?
C24 H24C 0.9700 . ?
C25 H25A 0.9700 . ?
C25 H25B 0.9700 . ?
C25 H25C 0.9700 . ?

loop_
_geom_torsion_atom_site_label_1
_geom_torsion_atom_site_label_2
_geom_torsion_atom_site_label_3
_geom_torsion_atom_site_label_4
_geom_torsion
_geom_torsion_site_symmetry_1
_geom_torsion_site_symmetry_2
_geom_torsion_site_symmetry_3
_geom_torsion_site_symmetry_4
_geom_torsion_publ_flag
Au1 N1 N2 Au2 -1.8(9) . . . . ?
Au1 N1 N2 C3 -177.5(6) . . . . ?
Au1 N1 C1 C2 178.5(6) . . . . ?
Au1 N1 C1 C4 -1.3(14) . . . . ?
Au1 N6 C23 C22 176.1(7) . . . . ?
Au1 N6 C23 C25 -0.1(14) . . . . ?
Au2 N2 C3 C2 -177.0(6) . . . . ?
Au2 N2 C3 C5 4.5(14) . . . . ?
Au2 N3 N4 Au3 -5.2(9) . . . . ?
Au2 N3 N4 C8 176.7(6) . . . . ?
Au2 N3 C6 C7 -175.9(7) . . . . ?
Au2 N3 C6 C9 8.6(14) . . . . ?
Au3 N4 C8 C7 -177.6(7) . . . . ?
Au3 N4 C8 C15 2.0(14) . . . . ?
Au3 N5 N6 Au1 -2.4(8) . . . . ?
Au3 N5 N6 C23 176.5(6) . . . . ?
Au3 N5 C21 C22 -174.1(7) . . . . ?
Au3 N5 C21 C24 2.5(14) . . . . ?
N1 N2 C3 C2 -2.0(10) . . . . ?
N1 N2 C3 C5 179.6(8) . . . . ?
N1 C1 C2 C3 -1.3(11) . . . . ?
N2 N1 C1 C2 0.2(11) . . . . ?
N2 N1 C1 C4 -179.6(9) . . . . ?
N3 N4 C8 C7 0.1(10) . . . . ?
N3 N4 C8 C15 179.7(8) . . . . ?
N3 C6 C7 C8 -1.3(11) . . . . ?
N3 C6 C9 C10 -151.1(9) . . . . ?
N3 C6 C9 C14 34.1(14) . . . . ?
N4 N3 C6 C7 1.4(10) . . . . ?
N4 N3 C6 C9 -174.2(8) . . . . ?
N4 C8 C15 C16 -150.9(9) . . . . ?
N4 C8 C15 C20 30.5(15) . . . . ?
N5 N6 C23 C22 -2.6(10) . . . . ?
N5 N6 C23 C25 -178.8(8) . . . . ?
N5 C21 C22 C23 -1.2(11) . . . . ?
N6 N5 C21 C22 -0.3(11) . . . . ?
N6 N5 C21 C24 176.2(9) . . . . ?
C1 N1 N2 Au2 176.8(6) . . . . ?
C1 N1 N2 C3 1.2(10) . . . . ?
C1 C2 C3 N2 2.1(11) . . . . ?
C1 C2 C3 C5 -179.8(10) . . . . ?
C4 C1 C2 C3 178.4(10) . . . . ?
C6 N3 N4 Au3 177.1(6) . . . . ?
C6 N3 N4 C8 -0.9(10) . . . . ?
C6 C7 C8 N4 0.7(11) . . . . ?
C6 C7 C8 C15 -178.9(9) . . . . ?
C6 C9 C10 C11 -174.0(9) . . . . ?
C6 C9 C14 C13 173.7(9) . . . . ?
C7 C6 C9 C10 34.3(15) . . . . ?
C7 C6 C9 C14 -140.5(10) . . . . ?
C7 C8 C15 C16 28.6(16) . . . . ?
C7 C8 C15 C20 -150.0(10) . . . . ?
C8 C15 C16 C17 -179.7(9) . . . . ?
C8 C15 C20 C19 -178.2(10) . . . . ?
C9 C6 C7 C8 174.0(9) . . . . ?
C9 C10 C11 C12 0.2(16) . . . . ?
C10 C9 C14 C13 -1.2(15) . . . . ?
C10 C11 C12 C13 -0.9(17) . . . . ?
C11 C12 C13 C14 0.6(18) . . . . ?
C12 C13 C14 C9 0.5(16) . . . . ?
C14 C9 C10 C11 0.9(15) . . . . ?
C15 C16 C17 C18 -1.4(17) . . . . ?
C16 C15 C20 C19 3.2(15) . . . . ?
C16 C17 C18 C19 1.6(17) . . . . ?
C17 C18 C19 C20 0.5(17) . . . . ?
C18 C19 C20 C15 -2.9(16) . . . . ?
C20 C15 C16 C17 -1.0(15) . . . . ?
C21 N5 N6 Au1 -177.1(6) . . . . ?
C21 N5 N6 C23 1.8(10) . . . . ?
C21 C22 C23 N6 2.4(11) . . . . ?
C21 C22 C23 C25 178.0(10) . . . . ?
C24 C21 C22 C23 -177.4(11) . . . . ?

loop_
_exptl_oxdiff_crystal_face_indexfrac_h
_exptl_oxdiff_crystal_face_indexfrac_k
_exptl_oxdiff_crystal_face_indexfrac_l
_exptl_oxdiff_crystal_face_x
_exptl_oxdiff_crystal_face_y
_exptl_oxdiff_crystal_face_z
0.0000 -1.0000 0.0000 -0.0253 0.1108 0.0646
-0.0000 1.0000 -0.0000 0.0253 -0.1108 -0.0646
0.0000 -0.0000 1.0000 0.0682 0.0124 0.0998
-0.0000 0.0000 -1.0000 -0.0682 -0.0124 -0.0998
1.0000 -0.0000 -0.0000 -0.1501 -0.0594 0.1255
-1.0000 0.0000 0.0000 0.1501 0.0594 -0.1255
0.0000 1.0000 1.0000 0.0935 -0.0984 0.0353
-0.0000 -1.0000 -1.0000 -0.0935 0.0984 -0.0353
